data_4315375
loop_
_publ_author_name
'Jiyong Hu'
'Jin'an Zhao'
'Qianqian Guo'
'Hongwei Hou'
'Yaoting Fan'

_publ_section_title
;
 Construction of a Ag12 High-Nuclearity Metallamacrocyclic 3D Framework
;
_journal_name_full 'Inorganic Chemistry'
_journal_page_first 3679
_journal_page_last 3681
_journal_paper_doi 10.1021/ic902450c
_journal_volume 49
_journal_year 2010
_chemical_formula_moiety 'C51 H58.33 Ag2 N12 O3.17'
_chemical_formula_sum 'C51 H58.33 Ag2 N12 O3.17'
_chemical_formula_weight 1105.84
_chemical_name_systematic
; 
 ? 
;
_space_group_IT_number 148
_symmetry_cell_setting trigonal
_symmetry_space_group_name_Hall '-R 3'
_symmetry_space_group_name_H-M 'R -3 :H'
_atom_sites_solution_hydrogens geom
_atom_sites_solution_primary direct
_atom_sites_solution_secondary difmap
_audit_creation_method SHELXL-97
_cell_angle_alpha 90.00
_cell_angle_beta 90.00
_cell_angle_gamma 120.00
_cell_formula_units_Z 18
_cell_length_a 27.5892(10)
_cell_length_b 27.5892(10)
_cell_length_c 35.5762(17)
_cell_measurement_reflns_used 16567
_cell_measurement_temperature 113(2)
_cell_measurement_theta_max 27.9
_cell_measurement_theta_min 1.4
_cell_volume 23451.4(16)
_computing_cell_refinement CrystalClear
_computing_data_collection CrystalClear
_computing_data_reduction CrystalClear
_computing_publication_material 'CrystalStructure 3.7.0'
_computing_structure_refinement 'SHELXL-97 (Sheldrick, 1997)'
_computing_structure_solution 'SHELXS-97 (Sheldrick, 1990)'
_diffrn_ambient_temperature 113(2)
_diffrn_detector_area_resol_mean 7.31
_diffrn_measured_fraction_theta_full 1.000
_diffrn_measured_fraction_theta_max 1.000
_diffrn_measurement_device_type 'Rigaku Saturn'
_diffrn_measurement_method \w
_diffrn_radiation_monochromator confocal
_diffrn_radiation_source 'rotating anode'
_diffrn_radiation_type MoK\a
_diffrn_radiation_wavelength 0.71070
_diffrn_reflns_av_R_equivalents 0.0533
_diffrn_reflns_av_sigmaI/netI 0.0313
_diffrn_reflns_limit_h_max 34
_diffrn_reflns_limit_h_min -34
_diffrn_reflns_limit_k_max 34
_diffrn_reflns_limit_k_min -32
_diffrn_reflns_limit_l_max 42
_diffrn_reflns_limit_l_min -43
_diffrn_reflns_number 67509
_diffrn_reflns_theta_full 26.00
_diffrn_reflns_theta_max 26.00
_diffrn_reflns_theta_min 1.48
_diffrn_standards_decay_% 0
_diffrn_standards_interval_count 0
_diffrn_standards_interval_time 0
_diffrn_standards_number 0
_exptl_absorpt_coefficient_mu 0.804
_exptl_absorpt_correction_T_max 0.8957
_exptl_absorpt_correction_T_min 0.8687
_exptl_absorpt_correction_type multi-scan
_exptl_absorpt_process_details crystalclear
_exptl_crystal_colour colorless
_exptl_crystal_density_diffrn 1.409
_exptl_crystal_density_method 'not measured'
_exptl_crystal_description prism
_exptl_crystal_F_000 10218
_exptl_crystal_size_max 0.18
_exptl_crystal_size_mid 0.16
_exptl_crystal_size_min 0.14
_refine_diff_density_max 1.435
_refine_diff_density_min -1.046
_refine_diff_density_rms 0.124
_refine_ls_extinction_method none
_refine_ls_goodness_of_fit_ref 1.221
_refine_ls_hydrogen_treatment constr
_refine_ls_matrix_type full
_refine_ls_number_parameters 730
_refine_ls_number_reflns 10239
_refine_ls_number_restraints 301
_refine_ls_restrained_S_all 1.223
_refine_ls_R_factor_all 0.0716
_refine_ls_R_factor_gt 0.0689
_refine_ls_shift/su_max 0.003
_refine_ls_shift/su_mean 0.000
_refine_ls_structure_factor_coef Fsqd
_refine_ls_weighting_details 'calc w=1/[\s^2^(Fo^2^)+(0.0555P)^2^+349.8055P] where P=(Fo^2^+2Fc^2^)/3'
_refine_ls_weighting_scheme calc
_refine_ls_wR_factor_gt 0.1643
_refine_ls_wR_factor_ref 0.1660
_reflns_number_gt 9866
_reflns_number_total 10239
_reflns_threshold_expression >2sigma(I)
_cod_data_source_file ic902450c_si_002.cif
_cod_data_source_block shelxl
_cod_original_sg_symbol_H-M 'R -3'
_cod_database_code 4315375

loop_
_symmetry_equiv_pos_as_xyz
'x, y, z'
'-y, x-y, z'
'-x+y, -x, z'
'x+2/3, y+1/3, z+1/3'
'-y+2/3, x-y+1/3, z+1/3'
'-x+y+2/3, -x+1/3, z+1/3'
'x+1/3, y+2/3, z+2/3'
'-y+1/3, x-y+2/3, z+2/3'
'-x+y+1/3, -x+2/3, z+2/3'
'-x, -y, -z'
'y, -x+y, -z'
'x-y, x, -z'
'-x+2/3, -y+1/3, -z+1/3'
'y+2/3, -x+y+1/3, -z+1/3'
'x-y+2/3, x+1/3, -z+1/3'
'-x+1/3, -y+2/3, -z+2/3'
'y+1/3, -x+y+2/3, -z+2/3'
'x-y+1/3, x+2/3, -z+2/3'

loop_
_atom_site_label
_atom_site_type_symbol
_atom_site_fract_x
_atom_site_fract_y
_atom_site_fract_z
_atom_site_U_iso_or_equiv
_atom_site_adp_type
_atom_site_occupancy
_atom_site_symmetry_multiplicity
_atom_site_calc_flag
_atom_site_refinement_flags
_atom_site_disorder_assembly
_atom_site_disorder_group
Ag1 Ag 1.050991(16) 0.258716(16) 1.005659(11) 0.02545(12) Uani 1 1 d . . .
Ag2 Ag 0.97475(2) 0.297208(18) 0.934038(12) 0.03214(13) Uani 1 1 d . . .
N1 N 1.0277(2) 0.35717(19) 0.97820(14) 0.0324(11) Uani 1 1 d . . .
N2 N 1.0538(2) 0.34292(19) 1.00353(14) 0.0304(10) Uani 1 1 d . . .
N3 N 1.0813(2) 0.3843(2) 1.02739(14) 0.0371(12) Uani 1 1 d . . .
N4 N 1.0739(2) 0.4274(2) 1.01775(15) 0.0387(12) Uani 1 1 d . . .
N7 N 1.20703(18) 0.41560(18) 0.65262(12) 0.0238(9) Uani 1 1 d . . .
N8 N 1.16573(19) 0.38111(19) 0.62878(13) 0.0286(10) Uani 1 1 d . . .
N9 N 1.12419(19) 0.39088(19) 0.63186(12) 0.0271(10) Uani 1 1 d . . .
N10 N 1.13705(18) 0.43165(18) 0.65775(12) 0.0242(9) Uani 1 1 d . . .
N11 N 0.96899(19) 0.29740(19) 0.80947(13) 0.0294(10) Uani 1 1 d . . .
N12 N 0.9702(2) 0.28680(19) 0.87207(13) 0.0296(10) Uani 1 1 d . . .
O2 O 0.97677(19) 0.22272(18) 0.78734(11) 0.0405(10) Uani 1 1 d . . .
C1 C 1.0405(3) 0.4092(2) 0.98751(17) 0.0351(13) Uani 1 1 d . . .
C2 C 1.0214(3) 0.4431(3) 0.96692(18) 0.0399(15) Uani 1 1 d . . .
C3 C 1.0605(4) 0.4960(3) 0.9542(2) 0.055(2) Uani 1 1 d . . .
H3A H 1.0989 0.5103 0.9601 0.066 Uiso 1 1 calc R . .
C4 C 1.0453(4) 0.5286(3) 0.9333(2) 0.062(2) Uani 1 1 d . . .
H4A H 1.0728 0.5644 0.9243 0.075 Uiso 1 1 calc R . .
C5 C 0.9901(5) 0.5081(4) 0.9259(3) 0.077(3) Uani 1 1 d . . .
H5A H 0.9791 0.5303 0.9118 0.093 Uiso 1 1 calc R . .
C6 C 0.9492(4) 0.4552(4) 0.9384(3) 0.065(2) Uani 1 1 d . . .
H6A H 0.9109 0.4419 0.9330 0.078 Uiso 1 1 calc R . .
C7 C 0.9646(3) 0.4218(3) 0.9588(2) 0.0479(18) Uani 1 1 d . . .
C8 C 0.9200(3) 0.3648(3) 0.9707(2) 0.0426(16) Uani 1 1 d . . .
C9 C 0.8848(3) 0.3267(4) 0.9442(2) 0.0534(19) Uani 1 1 d . . .
H9A H 0.8890 0.3376 0.9185 0.064 Uiso 1 1 calc R . .
C10 C 0.8438(3) 0.2734(4) 0.9540(2) 0.065(2) Uani 1 1 d . . .
H10A H 0.8205 0.2480 0.9352 0.078 Uiso 1 1 calc R . .
C11 C 0.8366(3) 0.2570(3) 0.9914(2) 0.0499(18) Uani 1 1 d . . .
C12 C 0.8704(3) 0.2945(3) 1.01796(19) 0.0446(16) Uani 1 1 d . . .
H12A H 0.8651 0.2839 1.0437 0.053 Uiso 1 1 calc R . .
C13 C 0.9124(3) 0.3478(3) 1.00802(19) 0.0423(15) Uani 1 1 d . . .
H13A H 0.9360 0.3729 1.0269 0.051 Uiso 1 1 calc R . .
C14 C 0.7933(4) 0.1968(4) 1.0002(2) 0.084(3) Uani 1 1 d D A .
H14A H 0.7661 0.1817 0.9792 0.101 Uiso 1 1 calc R . .
H14B H 0.8122 0.1744 1.0018 0.101 Uiso 1 1 calc R . .
N5 N 0.7631(2) 0.1904(2) 1.03514(13) 0.0411(13) Uani 1 1 d D . .
O1 O 0.7994(4) 0.1390(4) 1.0591(3) 0.043(2) Uani 0.516(8) 1 d PD A 1
N6 N 0.7178(5) 0.2043(5) 1.0828(3) 0.054(3) Uani 0.516(8) 1 d PDU A 1
C15 C 0.7740(8) 0.1642(8) 1.0643(3) 0.039(4) Uani 0.516(8) 1 d PDU A 1
C16 C 0.7441(5) 0.1714(4) 1.0971(2) 0.045(3) Uani 0.516(8) 1 d PDU A 1
C17 C 0.7359(4) 0.2191(4) 1.0490(3) 0.056(3) Uani 0.516(8) 1 d PDU A 1
C18 C 0.7888(5) 0.2009(5) 1.1287(3) 0.062(4) Uani 0.516(8) 1 d PDU A 1
H18A H 0.8198 0.1928 1.1257 0.074 Uiso 0.516(8) 1 calc PR A 1
H18B H 0.8045 0.2419 1.1277 0.074 Uiso 0.516(8) 1 calc PR A 1
C19 C 0.7580(6) 0.1771(6) 1.1662(3) 0.062(4) Uani 0.516(8) 1 d PDU A 1
H19A H 0.7473 0.2030 1.1776 0.074 Uiso 0.516(8) 1 calc PR A 1
H19B H 0.7826 0.1718 1.1840 0.074 Uiso 0.516(8) 1 calc PR A 1
C20 C 0.7054(6) 0.1203(5) 1.1574(3) 0.058(4) Uani 0.516(8) 1 d PDU A 1
H20A H 0.7089 0.0893 1.1686 0.069 Uiso 0.516(8) 1 calc PR A 1
H20B H 0.6717 0.1192 1.1680 0.069 Uiso 0.516(8) 1 calc PR A 1
C21 C 0.7001(5) 0.1138(4) 1.1144(3) 0.042(3) Uani 0.516(8) 1 d PDU A 1
H21A H 0.6619 0.1037 1.1063 0.051 Uiso 0.516(8) 1 calc PR A 1
H21B H 0.7077 0.0840 1.1061 0.051 Uiso 0.516(8) 1 calc PR A 1
C22 C 0.7287(11) 0.2635(9) 1.0263(7) 0.231 Uiso 0.516(8) 1 d PD A 1
H22A H 0.7650 0.2987 1.0244 0.277 Uiso 0.516(8) 1 calc PR A 1
H22B H 0.7152 0.2495 1.0006 0.277 Uiso 0.516(8) 1 calc PR A 1
C23 C 0.6860(12) 0.2740(11) 1.0470(11) 0.248 Uiso 0.516(8) 1 d PD A 1
H23A H 0.6824 0.3036 1.0338 0.298 Uiso 0.516(8) 1 calc PR A 1
H23B H 0.6995 0.2873 1.0728 0.298 Uiso 0.516(8) 1 calc PR A 1
C24 C 0.6289(10) 0.220(2) 1.0487(12) 0.285 Uiso 0.516(8) 1 d PD A 1
H24A H 0.6330 0.1877 1.0424 0.342 Uiso 0.516(8) 1 calc PR A 1
H24B H 0.6032 0.2225 1.0301 0.342 Uiso 0.516(8) 1 calc PR A 1
C25 C 0.6048(19) 0.214(2) 1.0888(13) 0.290 Uiso 0.516(8) 1 d PD A 1
H25A H 0.5672 0.1811 1.0898 0.435 Uiso 0.516(8) 1 calc PR A 1
H25B H 0.6027 0.2475 1.0953 0.435 Uiso 0.516(8) 1 calc PR A 1
H25C H 0.6292 0.2096 1.1068 0.435 Uiso 0.516(8) 1 calc PR A 1
O1' O 0.7988(5) 0.1557(6) 1.0811(5) 0.064(4) Uani 0.484(8) 1 d PD A 2
N6' N 0.6862(5) 0.1823(5) 1.0646(3) 0.050(3) Uani 0.484(8) 1 d PDU A 2
C15' C 0.7648(8) 0.1696(10) 1.0704(4) 0.045(4) Uani 0.484(8) 1 d PDU A 2
C16' C 0.7200(5) 0.1732(5) 1.0920(2) 0.050(3) Uani 0.484(8) 1 d PDU A 2
C17' C 0.7150(4) 0.1946(4) 1.0337(3) 0.042(3) Uani 0.484(8) 1 d PDU A 2
C18' C 0.7468(7) 0.2193(4) 1.1226(3) 0.061(4) Uani 0.484(8) 1 d PDU A 2
H18C H 0.7272 0.2411 1.1241 0.073 Uiso 0.484(8) 1 calc PR A 2
H18D H 0.7868 0.2452 1.1171 0.073 Uiso 0.484(8) 1 calc PR A 2
C19' C 0.7400(6) 0.1872(5) 1.1601(3) 0.052(4) Uani 0.484(8) 1 d PDU A 2
H19C H 0.7369 0.2081 1.1817 0.062 Uiso 0.484(8) 1 calc PR A 2
H19D H 0.7722 0.1815 1.1642 0.062 Uiso 0.484(8) 1 calc PR A 2
C20' C 0.6849(7) 0.1301(5) 1.1550(3) 0.054(4) Uani 0.484(8) 1 d PDU A 2
H20C H 0.6870 0.1003 1.1691 0.065 Uiso 0.484(8) 1 calc PR A 2
H20D H 0.6524 0.1326 1.1641 0.065 Uiso 0.484(8) 1 calc PR A 2
C21' C 0.6795(6) 0.1175(5) 1.1124(3) 0.049(4) Uani 0.484(8) 1 d PDU A 2
H21C H 0.6405 0.1036 1.1040 0.059 Uiso 0.484(8) 1 calc PR A 2
H21D H 0.6897 0.0886 1.1067 0.059 Uiso 0.484(8) 1 calc PR A 2
C22' C 0.7029(10) 0.2129(13) 0.9959(5) 0.160 Uiso 0.484(8) 1 d PD A 2
H22C H 0.7343 0.2504 0.9892 0.192 Uiso 0.484(8) 1 calc PR A 2
H22D H 0.6995 0.1863 0.9761 0.192 Uiso 0.484(8) 1 calc PR A 2
C23' C 0.6488(13) 0.2150(18) 0.9982(7) 0.183 Uiso 0.484(8) 1 d PD A 2
H23C H 0.6543 0.2464 1.0147 0.220 Uiso 0.484(8) 1 calc PR A 2
H23D H 0.6188 0.1798 1.0093 0.220 Uiso 0.484(8) 1 calc PR A 2
C24' C 0.6314(16) 0.2231(18) 0.9586(9) 0.210 Uiso 0.484(8) 1 d PD A 2
H24C H 0.5907 0.2095 0.9580 0.253 Uiso 0.484(8) 1 calc PR A 2
H24D H 0.6515 0.2633 0.9519 0.253 Uiso 0.484(8) 1 calc PR A 2
C25' C 0.646(2) 0.190(2) 0.9304(9) 0.255 Uiso 0.484(8) 1 d PD A 2
H25D H 0.6362 0.1957 0.9049 0.382 Uiso 0.484(8) 1 calc PR A 2
H25E H 0.6247 0.1501 0.9366 0.382 Uiso 0.484(8) 1 calc PR A 2
H25F H 0.6861 0.2031 0.9316 0.382 Uiso 0.484(8) 1 calc PR A 2
C26 C 1.1882(2) 0.4460(2) 0.66999(14) 0.0219(10) Uani 1 1 d . . .
C27 C 1.2209(2) 0.4901(2) 0.69789(14) 0.0220(10) Uani 1 1 d . . .
C28 C 1.2766(2) 0.5289(2) 0.68989(15) 0.0246(11) Uani 1 1 d . . .
H28A H 1.2929 0.5258 0.6672 0.030 Uiso 1 1 calc R . .
C29 C 1.3085(2) 0.5720(2) 0.71461(16) 0.0287(11) Uani 1 1 d . . .
H29A H 1.3465 0.5981 0.7089 0.034 Uiso 1 1 calc R . .
C30 C 1.2848(2) 0.5770(2) 0.74768(16) 0.0287(12) Uani 1 1 d . . .
H30A H 1.3066 0.6066 0.7646 0.034 Uiso 1 1 calc R . .
C31 C 1.2296(2) 0.5390(2) 0.75611(15) 0.0268(11) Uani 1 1 d . . .
H31A H 1.2136 0.5431 0.7786 0.032 Uiso 1 1 calc R . .
C32 C 1.1970(2) 0.4943(2) 0.73169(14) 0.0232(10) Uani 1 1 d . . .
C33 C 1.1390(2) 0.4514(2) 0.74312(14) 0.0227(10) Uani 1 1 d . . .
C34 C 1.1249(2) 0.3951(2) 0.74582(15) 0.0304(12) Uani 1 1 d . . .
H34A H 1.1522 0.3846 0.7406 0.037 Uiso 1 1 calc R . .
C35 C 1.0714(3) 0.3550(2) 0.75609(16) 0.0332(13) Uani 1 1 d . . .
H35A H 1.0622 0.3170 0.7581 0.040 Uiso 1 1 calc R . .
C36 C 1.0308(2) 0.3692(2) 0.76349(14) 0.0276(11) Uani 1 1 d . . .
C37 C 1.0448(2) 0.4248(2) 0.76090(14) 0.0265(11) Uani 1 1 d . . .
H37A H 1.0172 0.4351 0.7656 0.032 Uiso 1 1 calc R . .
C38 C 1.0988(2) 0.4658(2) 0.75149(14) 0.0245(11) Uani 1 1 d . . .
H38A H 1.1083 0.5039 0.7508 0.029 Uiso 1 1 calc R . .
C39 C 0.9720(2) 0.3238(3) 0.77293(16) 0.0340(13) Uani 1 1 d . . .
H39A H 0.9471 0.3400 0.7734 0.041 Uiso 1 1 calc R . .
H39B H 0.9584 0.2948 0.7530 0.041 Uiso 1 1 calc R . .
C40 C 0.9735(2) 0.2499(2) 0.81326(16) 0.0304(12) Uani 1 1 d . . .
C41 C 0.9755(2) 0.2408(2) 0.85498(15) 0.0313(12) Uani 1 1 d D B .
C42 C 0.9679(2) 0.3173(2) 0.84537(16) 0.0309(12) Uani 1 1 d . . .
C43 C 1.0323(3) 0.2458(3) 0.86522(17) 0.0420(15) Uani 1 1 d D . .
H43A H 1.0595 0.2842 0.8700 0.050 Uiso 0.637(16) 1 d PR B 1
H43B H 1.0454 0.2329 0.8446 0.050 Uiso 0.637(16) 1 d PR B 1
H43C H 1.0459 0.2627 0.8894 0.050 Uiso 0.363(16) 1 d PR B 2
H43D H 1.0603 0.2651 0.8463 0.050 Uiso 0.363(16) 1 d PR B 2
C44 C 1.0254(4) 0.2114(4) 0.8998(2) 0.034(3) Uani 0.637(16) 1 d PD B 1
H44A H 1.0247 0.2305 0.9232 0.041 Uiso 0.637(16) 1 calc PR B 1
H44B H 1.0540 0.2000 0.9017 0.041 Uiso 0.637(16) 1 calc PR B 1
C45 C 0.9672(5) 0.1624(4) 0.8893(4) 0.040(3) Uani 0.637(16) 1 d PD B 1
H45A H 0.9476 0.1421 0.9124 0.049 Uiso 0.637(16) 1 calc PR B 1
H45B H 0.9718 0.1360 0.8729 0.049 Uiso 0.637(16) 1 calc PR B 1
C44' C 1.0101(7) 0.1819(5) 0.8651(6) 0.049(6) Uani 0.363(16) 1 d PD B 2
H44C H 1.0087 0.1699 0.8388 0.059 Uiso 0.363(16) 1 calc PR B 2
H44D H 1.0377 0.1751 0.8785 0.059 Uiso 0.363(16) 1 calc PR B 2
C45' C 0.9523(9) 0.1441(10) 0.8829(11) 0.091(16) Uani 0.363(16) 1 d PD B 2
H45C H 0.9323 0.1060 0.8721 0.110 Uiso 0.363(16) 1 calc PR B 2
H45D H 0.9534 0.1424 0.9107 0.110 Uiso 0.363(16) 1 calc PR B 2
C46 C 0.9307(3) 0.1823(2) 0.86857(19) 0.0438(16) Uani 1 1 d D . .
H46A H 0.9108 0.1582 0.8478 0.053 Uiso 0.637(16) 1 d PR B 1
H46B H 0.9045 0.1844 0.8853 0.053 Uiso 0.637(16) 1 d PR B 1
H46C H 0.9056 0.1633 0.8481 0.053 Uiso 0.363(16) 1 d PR B 2
H46D H 0.9093 0.1868 0.8881 0.053 Uiso 0.363(16) 1 d PR B 2
C47 C 0.9626(3) 0.3682(3) 0.84986(19) 0.0427(15) Uani 1 1 d . C .
H47A H 0.9911 0.3985 0.8340 0.051 Uiso 1 1 calc R . .
H47B H 0.9705 0.3808 0.8763 0.051 Uiso 1 1 calc R . .
C48 C 0.9038(4) 0.3585(4) 0.8390(2) 0.066(2) Uani 1 1 d D . .
H48A H 0.8763 0.3293 0.8547 0.080 Uiso 0.70(2) 1 d PR C 1
H48B H 0.8959 0.3462 0.8134 0.080 Uiso 0.70(2) 1 d PR C 1
H48C H 0.8804 0.3456 0.8609 0.080 Uiso 0.30(2) 1 d PR C 2
H48D H 0.8879 0.3290 0.8207 0.080 Uiso 0.30(2) 1 d PR C 2
C49 C 0.8992(6) 0.4115(5) 0.8441(5) 0.075(4) Uani 0.70(2) 1 d PDU C 1
H49A H 0.8608 0.4026 0.8373 0.089 Uiso 0.70(2) 1 calc PR C 1
H49B H 0.9050 0.4223 0.8710 0.089 Uiso 0.70(2) 1 calc PR C 1
C50 C 0.9413(8) 0.4616(8) 0.8205(6) 0.132(8) Uani 0.70(2) 1 d PDU C 1
H50A H 0.9360 0.4937 0.8251 0.198 Uiso 0.70(2) 1 calc PR C 1
H50B H 0.9352 0.4517 0.7938 0.198 Uiso 0.70(2) 1 calc PR C 1
H50C H 0.9795 0.4714 0.8274 0.198 Uiso 0.70(2) 1 calc PR C 1
C49' C 0.9006(15) 0.4090(11) 0.8235(13) 0.088(7) Uani 0.30(2) 1 d PDU C 2
H49C H 0.9219 0.4411 0.8406 0.106 Uiso 0.30(2) 1 calc PR C 2
H49D H 0.9200 0.4192 0.7989 0.106 Uiso 0.30(2) 1 calc PR C 2
C50' C 0.8421(16) 0.402(2) 0.8181(16) 0.14(2) Uani 0.30(2) 1 d PDU C 2
H50D H 0.8457 0.4368 0.8085 0.210 Uiso 0.30(2) 1 calc PR C 2
H50E H 0.8224 0.3926 0.8422 0.210 Uiso 0.30(2) 1 calc PR C 2
H50F H 0.8208 0.3716 0.8001 0.210 Uiso 0.30(2) 1 calc PR C 2
C51 C 0.6815(11) 0.1807(9) 0.9128(6) 0.092(7) Uani 0.50 1 d P D 1
O3 O 0.6353(5) 0.1311(5) 0.9165(3) 0.062(3) Uani 0.50 1 d P D 1
O4 O 0.6362(17) 0.2575(17) 1.1626(11) 0.280(18) Uiso 0.50 1 d PD . .
C52 C 0.6555(9) 0.2297(9) 1.1371(6) 0.080(5) Uiso 0.50 1 d PD . .
O5 O 0.6667 0.3333 0.1706(11) 0.148 Uiso 0.50 3 d SP . .

loop_
_atom_site_aniso_label
_atom_site_aniso_U_11
_atom_site_aniso_U_22
_atom_site_aniso_U_33
_atom_site_aniso_U_23
_atom_site_aniso_U_13
_atom_site_aniso_U_12
Ag1 0.0237(2) 0.0241(2) 0.0279(2) -0.00052(15) -0.00140(15) 0.01148(17)
Ag2 0.0430(3) 0.0316(2) 0.0258(2) 0.00364(17) 0.00370(18) 0.0217(2)
N1 0.037(3) 0.023(2) 0.035(3) -0.0003(19) 0.007(2) 0.013(2)
N2 0.035(3) 0.022(2) 0.034(3) -0.0017(19) 0.007(2) 0.014(2)
N3 0.042(3) 0.029(3) 0.035(3) -0.001(2) 0.006(2) 0.014(2)
N4 0.045(3) 0.027(3) 0.038(3) 0.001(2) 0.012(2) 0.013(2)
N7 0.027(2) 0.028(2) 0.020(2) 0.0000(17) -0.0017(17) 0.017(2)
N8 0.031(2) 0.030(2) 0.028(2) -0.0084(19) -0.0078(19) 0.018(2)
N9 0.031(2) 0.029(2) 0.024(2) -0.0068(18) -0.0054(18) 0.018(2)
N10 0.027(2) 0.026(2) 0.021(2) -0.0028(17) -0.0033(17) 0.0143(19)
N11 0.028(2) 0.030(2) 0.023(2) 0.0075(18) 0.0008(18) 0.008(2)
N12 0.033(3) 0.027(2) 0.026(2) 0.0034(19) 0.0025(19) 0.012(2)
O2 0.053(3) 0.033(2) 0.026(2) -0.0005(17) -0.0040(19) 0.014(2)
C1 0.042(3) 0.025(3) 0.038(3) 0.005(2) 0.018(3) 0.016(3)
C2 0.057(4) 0.027(3) 0.042(3) 0.003(3) 0.016(3) 0.026(3)
C3 0.084(6) 0.026(3) 0.057(4) 0.003(3) 0.017(4) 0.029(4)
C4 0.092(7) 0.032(4) 0.070(5) 0.010(4) 0.020(5) 0.037(4)
C5 0.128(9) 0.053(5) 0.079(6) 0.023(4) 0.024(6) 0.067(6)
C6 0.084(6) 0.061(5) 0.078(6) 0.024(4) 0.023(5) 0.057(5)
C7 0.075(5) 0.041(4) 0.045(4) 0.013(3) 0.022(4) 0.042(4)
C8 0.044(4) 0.050(4) 0.049(4) 0.011(3) 0.015(3) 0.035(3)
C9 0.047(4) 0.073(5) 0.040(4) 0.017(4) 0.018(3) 0.030(4)
C10 0.050(5) 0.076(6) 0.043(4) -0.006(4) 0.014(3) 0.012(4)
C11 0.043(4) 0.058(4) 0.039(4) 0.003(3) 0.016(3) 0.017(3)
C12 0.045(4) 0.055(4) 0.034(3) 0.005(3) 0.011(3) 0.025(3)
C13 0.049(4) 0.041(4) 0.041(4) 0.003(3) 0.008(3) 0.025(3)
C14 0.075(6) 0.065(6) 0.055(5) -0.013(4) 0.037(5) -0.008(5)
N5 0.037(3) 0.057(3) 0.033(3) 0.012(2) 0.013(2) 0.026(3)
O1 0.039(5) 0.044(6) 0.039(6) -0.005(4) -0.003(4) 0.017(4)
N6 0.059(5) 0.044(5) 0.055(5) 0.007(4) 0.027(4) 0.023(4)
C15 0.040(6) 0.034(6) 0.035(6) 0.003(5) 0.004(5) 0.013(5)
C16 0.050(5) 0.039(4) 0.036(4) 0.001(4) 0.011(4) 0.014(4)
C17 0.059(6) 0.048(6) 0.063(6) 0.011(5) 0.022(5) 0.029(5)
C18 0.063(6) 0.051(5) 0.043(5) -0.005(5) 0.007(5) 0.007(4)
C19 0.059(6) 0.053(6) 0.054(6) 0.001(5) 0.009(5) 0.014(5)
C20 0.056(6) 0.052(6) 0.048(6) 0.002(5) 0.007(5) 0.014(5)
C21 0.048(5) 0.037(5) 0.034(5) 0.004(4) 0.006(5) 0.015(4)
O1' 0.037(6) 0.075(9) 0.086(10) 0.034(8) 0.001(7) 0.033(6)
N6' 0.050(5) 0.051(5) 0.056(5) 0.001(4) 0.002(4) 0.030(4)
C15' 0.041(6) 0.045(6) 0.047(7) 0.010(6) -0.007(5) 0.021(5)
C16' 0.048(5) 0.054(5) 0.047(5) 0.004(4) 0.006(4) 0.025(4)
C17' 0.036(5) 0.040(6) 0.053(6) 0.012(5) 0.001(5) 0.020(4)
C18' 0.060(6) 0.057(6) 0.050(5) 0.000(5) 0.005(5) 0.018(5)
C19' 0.053(6) 0.051(6) 0.039(5) 0.005(5) 0.000(5) 0.016(5)
C20' 0.056(6) 0.052(6) 0.040(5) 0.005(5) 0.007(5) 0.016(5)
C21' 0.049(6) 0.051(6) 0.044(5) 0.006(5) 0.007(5) 0.022(5)
C26 0.025(3) 0.023(2) 0.018(2) 0.0039(19) 0.0017(19) 0.012(2)
C27 0.025(3) 0.023(2) 0.020(2) 0.0029(19) 0.0000(19) 0.013(2)
C28 0.027(3) 0.026(3) 0.023(3) 0.001(2) -0.001(2) 0.014(2)
C29 0.026(3) 0.029(3) 0.031(3) 0.001(2) -0.002(2) 0.013(2)
C30 0.033(3) 0.024(3) 0.029(3) -0.004(2) -0.009(2) 0.014(2)
C31 0.032(3) 0.028(3) 0.022(3) -0.001(2) 0.001(2) 0.016(2)
C32 0.026(3) 0.023(3) 0.023(2) 0.004(2) 0.001(2) 0.014(2)
C33 0.028(3) 0.024(3) 0.017(2) 0.0023(19) 0.000(2) 0.014(2)
C34 0.039(3) 0.030(3) 0.027(3) 0.007(2) 0.010(2) 0.020(3)
C35 0.044(3) 0.025(3) 0.029(3) 0.013(2) 0.011(2) 0.017(3)
C36 0.028(3) 0.031(3) 0.020(2) 0.006(2) 0.000(2) 0.011(2)
C37 0.025(3) 0.033(3) 0.022(3) 0.004(2) -0.002(2) 0.015(2)
C38 0.029(3) 0.026(3) 0.018(2) 0.001(2) 0.000(2) 0.013(2)
C39 0.030(3) 0.041(3) 0.027(3) 0.012(2) 0.000(2) 0.014(3)
C40 0.030(3) 0.026(3) 0.025(3) 0.001(2) -0.005(2) 0.007(2)
C41 0.039(3) 0.027(3) 0.026(3) 0.004(2) 0.001(2) 0.016(3)
C42 0.028(3) 0.030(3) 0.030(3) 0.010(2) 0.007(2) 0.012(2)
C43 0.050(4) 0.047(4) 0.036(3) -0.006(3) -0.005(3) 0.029(3)
C44 0.035(5) 0.037(5) 0.033(5) 0.007(4) 0.001(4) 0.021(4)
C45 0.058(8) 0.016(7) 0.050(7) 0.016(6) 0.014(6) 0.021(6)
C44' 0.049(12) 0.054(12) 0.049(12) 0.003(9) 0.003(9) 0.031(10)
C45' 0.10(2) 0.012(13) 0.16(4) 0.047(18) 0.10(2) 0.032(15)
C46 0.053(4) 0.027(3) 0.043(4) 0.009(3) 0.011(3) 0.015(3)
C47 0.057(4) 0.040(4) 0.039(3) 0.014(3) 0.013(3) 0.030(3)
C48 0.073(6) 0.100(7) 0.055(5) 0.019(5) 0.008(4) 0.066(6)
C49 0.081(6) 0.080(6) 0.082(7) 0.004(5) 0.006(5) 0.055(5)
C50 0.139(12) 0.123(11) 0.142(12) 0.016(8) 0.014(8) 0.071(9)
C49' 0.088(8) 0.089(8) 0.091(9) -0.003(6) 0.001(6) 0.047(6)
C50' 0.14(2) 0.14(2) 0.15(2) 0.001(10) -0.007(10) 0.076(14)
C51 0.14(2) 0.060(12) 0.056(11) -0.009(9) 0.000(12) 0.030(13)
O3 0.066(7) 0.066(7) 0.065(7) 0.012(6) 0.006(6) 0.041(6)

loop_
_atom_type_symbol
_atom_type_description
_atom_type_scat_dispersion_real
_atom_type_scat_dispersion_imag
_atom_type_scat_source
C C 0.0033 0.0016 'International Tables Vol C Tables 4.2.6.8 and 6.1.1.4'
H H 0.0000 0.0000 'International Tables Vol C Tables 4.2.6.8 and 6.1.1.4'
N N 0.0061 0.0033 'International Tables Vol C Tables 4.2.6.8 and 6.1.1.4'
O O 0.0106 0.0060 'International Tables Vol C Tables 4.2.6.8 and 6.1.1.4'
Ag Ag -0.8971 1.1015 'International Tables Vol C Tables 4.2.6.8 and 6.1.1.4'

loop_
_geom_angle_atom_site_label_1
_geom_angle_atom_site_label_2
_geom_angle_atom_site_label_3
_geom_angle
_geom_angle_site_symmetry_1
_geom_angle_site_symmetry_3
_geom_angle_publ_flag
N7 Ag1 N10 133.01(16) 16_756 6_665 ?
N7 Ag1 N2 123.02(17) 16_756 . ?
N10 Ag1 N2 103.60(17) 6_665 . ?
N1 Ag2 N12 140.69(18) . . ?
N1 Ag2 N9 103.43(17) . 6_665 ?
N12 Ag2 N9 111.32(16) . 6_665 ?
N2 N1 C1 104.9(5) . . ?
N2 N1 Ag2 120.8(3) . . ?
C1 N1 Ag2 134.3(4) . . ?
N3 N2 N1 110.0(4) . . ?
N3 N2 Ag1 125.0(4) . . ?
N1 N2 Ag1 125.1(4) . . ?
N2 N3 N4 109.1(5) . . ?
C1 N4 N3 104.6(5) . . ?
C26 N7 N8 105.9(4) . . ?
C26 N7 Ag1 132.5(3) . 16_756 ?
N8 N7 Ag1 121.2(3) . 16_756 ?
N9 N8 N7 108.6(4) . . ?
N8 N9 N10 109.6(4) . . ?
N8 N9 Ag2 127.8(3) . 8_644 ?
N10 N9 Ag2 122.5(3) . 8_644 ?
C26 N10 N9 105.5(4) . . ?
C26 N10 Ag1 134.1(3) . 8_644 ?
N9 N10 Ag1 120.4(3) . 8_644 ?
C40 N11 C42 108.3(4) . . ?
C40 N11 C39 123.0(5) . . ?
C42 N11 C39 128.3(5) . . ?
C42 N12 C41 108.4(5) . . ?
C42 N12 Ag2 131.6(4) . . ?
C41 N12 Ag2 119.7(3) . . ?
N1 C1 N4 111.4(6) . . ?
N1 C1 C2 124.8(6) . . ?
N4 C1 C2 123.8(5) . . ?
C3 C2 C7 119.5(7) . . ?
C3 C2 C1 119.5(7) . . ?
C7 C2 C1 121.0(6) . . ?
C2 C3 C4 122.0(9) . . ?
C2 C3 H3A 119.0 . . ?
C4 C3 H3A 119.0 . . ?
C5 C4 C3 118.3(8) . . ?
C5 C4 H4A 120.8 . . ?
C3 C4 H4A 120.8 . . ?
C4 C5 C6 121.6(8) . . ?
C4 C5 H5A 119.2 . . ?
C6 C5 H5A 119.2 . . ?
C7 C6 C5 120.1(9) . . ?
C7 C6 H6A 120.0 . . ?
C5 C6 H6A 120.0 . . ?
C6 C7 C2 118.5(7) . . ?
C6 C7 C8 118.7(8) . . ?
C2 C7 C8 122.8(6) . . ?
C13 C8 C9 117.7(7) . . ?
C13 C8 C7 122.0(7) . . ?
C9 C8 C7 120.3(6) . . ?
C10 C9 C8 121.9(7) . . ?
C10 C9 H9A 119.1 . . ?
C8 C9 H9A 119.1 . . ?
C9 C10 C11 119.9(8) . . ?
C9 C10 H10A 120.1 . . ?
C11 C10 H10A 120.1 . . ?
C12 C11 C10 118.9(7) . . ?
C12 C11 C14 123.6(7) . . ?
C10 C11 C14 117.4(7) . . ?
C11 C12 C13 121.3(6) . . ?
C11 C12 H12A 119.4 . . ?
C13 C12 H12A 119.4 . . ?
C8 C13 C12 120.4(7) . . ?
C8 C13 H13A 119.8 . . ?
C12 C13 H13A 119.8 . . ?
N5 C14 C11 113.4(6) . . ?
N5 C14 H14A 108.9 . . ?
C11 C14 H14A 108.9 . . ?
N5 C14 H14B 108.9 . . ?
C11 C14 H14B 108.9 . . ?
H14A C14 H14B 107.7 . . ?
C15 N5 C17' 122.6(8) . . ?
C15 N5 C15' 17.1(7) . . ?
C17' N5 C15' 107.4(7) . . ?
C15 N5 C17 110.1(7) . . ?
C17' N5 C17 34.5(6) . . ?
C15' N5 C17 93.0(8) . . ?
C15 N5 C14 116.3(8) . . ?
C17' N5 C14 118.0(8) . . ?
C15' N5 C14 133.2(8) . . ?
C17 N5 C14 131.1(8) . . ?
C17 N6 C16 106.2(9) . . ?
O1 C15 N5 121.4(10) . . ?
O1 C15 C16 134.7(10) . . ?
N5 C15 C16 103.7(7) . . ?
C15 C16 N6 106.2(7) . . ?
C15 C16 C18 106.6(11) . . ?
N6 C16 C18 115.0(11) . . ?
C15 C16 C21 111.7(11) . . ?
N6 C16 C21 112.5(10) . . ?
C18 C16 C21 104.8(5) . . ?
N6 C17 N5 112.2(9) . . ?
N6 C17 C22 123.4(9) . . ?
N5 C17 C22 124.4(12) . . ?
C19 C18 C16 106.1(6) . . ?
C19 C18 H18A 110.5 . . ?
C16 C18 H18A 110.5 . . ?
C19 C18 H18B 110.5 . . ?
C16 C18 H18B 110.5 . . ?
H18A C18 H18B 108.7 . . ?
C18 C19 C20 107.2(5) . . ?
C18 C19 H19A 110.3 . . ?
C20 C19 H19A 110.3 . . ?
C18 C19 H19B 110.3 . . ?
C20 C19 H19B 110.3 . . ?
H19A C19 H19B 108.5 . . ?
C21 C20 C19 107.8(5) . . ?
C21 C20 H20A 110.1 . . ?
C19 C20 H20A 110.1 . . ?
C21 C20 H20B 110.1 . . ?
C19 C20 H20B 110.1 . . ?
H20A C20 H20B 108.5 . . ?
C20 C21 C16 107.0(5) . . ?
C20 C21 H21A 110.3 . . ?
C16 C21 H21A 110.3 . . ?
C20 C21 H21B 110.3 . . ?
C16 C21 H21B 110.3 . . ?
H21A C21 H21B 108.6 . . ?
C23 C22 C17 108.2(8) . . ?
C23 C22 H22A 110.1 . . ?
C17 C22 H22A 110.1 . . ?
C23 C22 H22B 110.1 . . ?
C17 C22 H22B 110.1 . . ?
H22A C22 H22B 108.4 . . ?
C22 C23 C24 110.7(10) . . ?
C22 C23 H23A 109.5 . . ?
C24 C23 H23A 109.5 . . ?
C22 C23 H23B 109.5 . . ?
C24 C23 H23B 109.5 . . ?
H23A C23 H23B 108.1 . . ?
C23 C24 C25 108.8(10) . . ?
C23 C24 H24A 109.9 . . ?
C25 C24 H24A 109.9 . . ?
C23 C24 H24B 109.9 . . ?
C25 C24 H24B 109.9 . . ?
H24A C24 H24B 108.3 . . ?
C24 C25 H25A 109.5 . . ?
C24 C25 H25B 109.5 . . ?
H25A C25 H25B 109.5 . . ?
C24 C25 H25C 109.5 . . ?
H25A C25 H25C 109.5 . . ?
H25B C25 H25C 109.5 . . ?
C17' N6' C16' 104.4(9) . . ?
O1' C15' N5 126.4(12) . . ?
O1' C15' C16' 129.9(11) . . ?
N5 C15' C16' 103.6(7) . . ?
N6' C16' C15' 106.9(8) . . ?
N6' C16' C21' 106.1(10) . . ?
C15' C16' C21' 112.5(13) . . ?
N6' C16' C18' 114.3(12) . . ?
C15' C16' C18' 110.1(14) . . ?
C21' C16' C18' 107.1(5) . . ?
N6' C17' N5 115.6(9) . . ?
N6' C17' C22' 128.5(10) . . ?
N5 C17' C22' 115.9(10) . . ?
C16' C18' C19' 105.1(6) . . ?
C16' C18' H18C 110.7 . . ?
C19' C18' H18C 110.7 . . ?
C16' C18' H18D 110.7 . . ?
C19' C18' H18D 110.7 . . ?
H18C C18' H18D 108.8 . . ?
C18' C19' C20' 104.8(6) . . ?
C18' C19' H19C 110.8 . . ?
C20' C19' H19C 110.8 . . ?
C18' C19' H19D 110.8 . . ?
C20' C19' H19D 110.8 . . ?
H19C C19' H19D 108.9 . . ?
C21' C20' C19' 106.1(6) . . ?
C21' C20' H20C 110.5 . . ?
C19' C20' H20C 110.5 . . ?
C21' C20' H20D 110.5 . . ?
C19' C20' H20D 110.5 . . ?
H20C C20' H20D 108.7 . . ?
C20' C21' C16' 107.2(5) . . ?
C20' C21' H21C 110.3 . . ?
C16' C21' H21C 110.3 . . ?
C20' C21' H21D 110.3 . . ?
C16' C21' H21D 110.3 . . ?
H21C C21' H21D 108.5 . . ?
C23' C22' C17' 110.3(10) . . ?
C23' C22' H22C 109.6 . . ?
C17' C22' H22C 109.6 . . ?
C23' C22' H22D 109.6 . . ?
C17' C22' H22D 109.6 . . ?
H22C C22' H22D 108.1 . . ?
C22' C23' C24' 109.8(10) . . ?
C22' C23' H23C 109.7 . . ?
C24' C23' H23C 109.7 . . ?
C22' C23' H23D 109.7 . . ?
C24' C23' H23D 109.7 . . ?
H23C C23' H23D 108.2 . . ?
C25' C24' C23' 108.5(9) . . ?
C25' C24' H24C 110.0 . . ?
C23' C24' H24C 110.0 . . ?
C25' C24' H24D 110.0 . . ?
C23' C24' H24D 110.0 . . ?
H24C C24' H24D 108.4 . . ?
C24' C25' H25D 109.5 . . ?
C24' C25' H25E 109.5 . . ?
H25D C25' H25E 109.5 . . ?
C24' C25' H25F 109.5 . . ?
H25D C25' H25F 109.5 . . ?
H25E C25' H25F 109.5 . . ?
N10 C26 N7 110.4(4) . . ?
N10 C26 C27 125.7(5) . . ?
N7 C26 C27 123.9(5) . . ?
C28 C27 C32 119.6(5) . . ?
C28 C27 C26 118.7(5) . . ?
C32 C27 C26 121.7(5) . . ?
C29 C28 C27 120.9(5) . . ?
C29 C28 H28A 119.5 . . ?
C27 C28 H28A 119.5 . . ?
C28 C29 C30 119.7(5) . . ?
C28 C29 H29A 120.1 . . ?
C30 C29 H29A 120.1 . . ?
C31 C30 C29 120.3(5) . . ?
C31 C30 H30A 119.9 . . ?
C29 C30 H30A 119.9 . . ?
C30 C31 C32 120.7(5) . . ?
C30 C31 H31A 119.6 . . ?
C32 C31 H31A 119.6 . . ?
C31 C32 C27 118.7(5) . . ?
C31 C32 C33 119.3(5) . . ?
C27 C32 C33 121.9(5) . . ?
C38 C33 C34 119.0(5) . . ?
C38 C33 C32 121.6(5) . . ?
C34 C33 C32 119.3(5) . . ?
C35 C34 C33 119.9(5) . . ?
C35 C34 H34A 120.0 . . ?
C33 C34 H34A 120.0 . . ?
C34 C35 C36 121.0(5) . . ?
C34 C35 H35A 119.5 . . ?
C36 C35 H35A 119.5 . . ?
C37 C36 C35 118.9(5) . . ?
C37 C36 C39 121.7(5) . . ?
C35 C36 C39 119.4(5) . . ?
C36 C37 C38 120.6(5) . . ?
C36 C37 H37A 119.7 . . ?
C38 C37 H37A 119.7 . . ?
C33 C38 C37 120.4(5) . . ?
C33 C38 H38A 119.8 . . ?
C37 C38 H38A 119.8 . . ?
N11 C39 C36 112.3(5) . . ?
N11 C39 H39A 109.1 . . ?
C36 C39 H39A 109.1 . . ?
N11 C39 H39B 109.1 . . ?
C36 C39 H39B 109.1 . . ?
H39A C39 H39B 107.9 . . ?
O2 C40 N11 125.3(5) . . ?
O2 C40 C41 128.4(5) . . ?
N11 C40 C41 106.3(5) . . ?
N12 C41 C40 103.5(4) . . ?
N12 C41 C46 113.5(5) . . ?
C40 C41 C46 113.9(5) . . ?
N12 C41 C43 111.0(5) . . ?
C40 C41 C43 109.6(5) . . ?
C46 C41 C43 105.5(5) . . ?
N12 C42 N11 113.4(5) . . ?
N12 C42 C47 126.5(5) . . ?
N11 C42 C47 120.0(5) . . ?
C44 C43 C41 109.4(6) . . ?
C44 C43 C44' 55.4(9) . . ?
C41 C43 C44' 95.3(8) . . ?
C44 C43 H43A 109.6 . . ?
C41 C43 H43A 109.6 . . ?
C44' C43 H43A 154.7 . . ?
C44 C43 H43B 110.1 . . ?
C41 C43 H43B 109.9 . . ?
C44' C43 H43B 65.5 . . ?
H43A C43 H43B 108.3 . . ?
C44 C43 H43C 58.0 . . ?
C41 C43 H43C 112.8 . . ?
C44' C43 H43C 113.0 . . ?
H43A C43 H43C 53.5 . . ?
H43B C43 H43C 137.2 . . ?
C44 C43 H43D 137.5 . . ?
C41 C43 H43D 112.4 . . ?
C44' C43 H43D 112.5 . . ?
H43A C43 H43D 62.8 . . ?
H43B C43 H43D 47.6 . . ?
H43C C43 H43D 110.2 . . ?
C43 C44 C45 95.8(7) . . ?
C43 C44 H43C 39.2 . . ?
C45 C44 H43C 125.9 . . ?
C43 C44 H44A 112.6 . . ?
C45 C44 H44A 112.6 . . ?
H43C C44 H44A 77.0 . . ?
C43 C44 H44B 112.6 . . ?
C45 C44 H44B 112.6 . . ?
H43C C44 H44B 112.7 . . ?
H44A C44 H44B 110.1 . . ?
C44 C45 C46 112.4(7) . . ?
C44 C45 H45A 109.1 . . ?
C46 C45 H45A 109.1 . . ?
C44 C45 H45B 109.1 . . ?
C46 C45 H45B 109.1 . . ?
H45A C45 H45B 107.9 . . ?
C45' C44' C43 117.1(14) . . ?
C45' C44' H43B 146.3 . . ?
C43 C44' H43B 37.2 . . ?
C45' C44' H44C 108.0 . . ?
C43 C44' H44C 108.0 . . ?
H43B C44' H44C 75.0 . . ?
C45' C44' H44D 108.0 . . ?
C43 C44' H44D 108.0 . . ?
H43B C44' H44D 102.6 . . ?
H44C C44' H44D 107.3 . . ?
C46 C45' C44' 91.5(11) . . ?
C46 C45' H45C 113.4 . . ?
C44' C45' H45C 113.4 . . ?
C46 C45' H45D 113.4 . . ?
C44' C45' H45D 113.4 . . ?
H45C C45' H45D 110.7 . . ?
C45' C46 C41 116.1(9) . . ?
C45' C46 C45 19.2(14) . . ?
C41 C46 C45 101.3(6) . . ?
C45' C46 H46A 93.7 . . ?
C41 C46 H46A 111.5 . . ?
C45 C46 H46A 111.5 . . ?
C45' C46 H46B 113.5 . . ?
C41 C46 H46B 111.4 . . ?
C45 C46 H46B 111.6 . . ?
H46A C46 H46B 109.4 . . ?
C45' C46 H46C 107.5 . . ?
C41 C46 H46C 108.3 . . ?
C45 C46 H46C 125.8 . . ?
H46A C46 H46C 14.8 . . ?
H46B C46 H46C 98.4 . . ?
C45' C46 H46D 108.8 . . ?
C41 C46 H46D 108.3 . . ?
C45 C46 H46D 104.5 . . ?
H46A C46 H46D 118.2 . . ?
H46B C46 H46D 9.2 . . ?
H46C C46 H46D 107.5 . . ?
C42 C47 C48 113.3(6) . . ?
C42 C47 H47A 108.9 . . ?
C48 C47 H47A 108.9 . . ?
C42 C47 H47B 108.9 . . ?
C48 C47 H47B 108.9 . . ?
H47A C47 H47B 107.7 . . ?
C49' C48 C49 27.8(17) . . ?
C49' C48 C47 117.3(15) . . ?
C49 C48 C47 112.4(9) . . ?
C49' C48 H48A 125.8 . . ?
C49 C48 H48A 108.6 . . ?
C47 C48 H48A 108.8 . . ?
C49' C48 H48B 82.7 . . ?
C49 C48 H48B 109.6 . . ?
C47 C48 H48B 109.2 . . ?
H48A C48 H48B 108.0 . . ?
C49' C48 H48C 107.0 . . ?
C49 C48 H48C 83.9 . . ?
C47 C48 H48C 108.3 . . ?
H48A C48 H48C 27.9 . . ?
H48B C48 H48C 130.5 . . ?
C49' C48 H48D 108.1 . . ?
C49 C48 H48D 131.5 . . ?
C47 C48 H48D 108.1 . . ?
H48A C48 H48D 81.4 . . ?
H48B C48 H48D 29.2 . . ?
H48C C48 H48D 107.6 . . ?
C50 C49 C48 113.9(12) . . ?
C50 C49 H49A 108.8 . . ?
C48 C49 H49A 108.8 . . ?
C50 C49 H49B 108.8 . . ?
C48 C49 H49B 108.8 . . ?
H49A C49 H49B 107.7 . . ?
C49 C50 H50A 109.5 . . ?
C49 C50 H50B 109.5 . . ?
H50A C50 H50B 109.5 . . ?
C49 C50 H50C 109.5 . . ?
H50A C50 H50C 109.5 . . ?
H50B C50 H50C 109.5 . . ?
C50' C49' C48 117(3) . . ?
C50' C49' H49C 108.0 . . ?
C48 C49' H49C 108.0 . . ?
C50' C49' H49D 108.0 . . ?
C48 C49' H49D 108.0 . . ?
H49C C49' H49D 107.2 . . ?
C49' C50' H50D 109.5 . . ?
C49' C50' H50E 109.5 . . ?
H50D C50' H50E 109.5 . . ?
C49' C50' H50F 109.5 . . ?
H50D C50' H50F 109.5 . . ?
H50E C50' H50F 109.5 . . ?

loop_
_geom_bond_atom_site_label_1
_geom_bond_atom_site_label_2
_geom_bond_distance
_geom_bond_site_symmetry_2
_geom_bond_publ_flag
Ag1 N7 2.211(4) 16_756 ?
Ag1 N10 2.258(4) 6_665 ?
Ag1 N2 2.286(5) . ?
Ag2 N1 2.219(5) . ?
Ag2 N12 2.219(5) . ?
Ag2 N9 2.379(4) 6_665 ?
N1 N2 1.331(7) . ?
N1 C1 1.336(7) . ?
N2 N3 1.316(7) . ?
N3 N4 1.345(7) . ?
N4 C1 1.340(9) . ?
N7 C26 1.339(7) . ?
N7 N8 1.356(6) . ?
N7 Ag1 2.211(4) 16_756 ?
N8 N9 1.307(6) . ?
N9 N10 1.357(6) . ?
N9 Ag2 2.379(4) 8_644 ?
N10 C26 1.333(7) . ?
N10 Ag1 2.258(4) 8_644 ?
N11 C40 1.385(7) . ?
N11 C42 1.397(7) . ?
N11 C39 1.472(7) . ?
N12 C42 1.292(7) . ?
N12 C41 1.480(7) . ?
O2 C40 1.219(7) . ?
C1 C2 1.478(9) . ?
C2 C3 1.388(9) . ?
C2 C7 1.401(11) . ?
C3 C4 1.385(11) . ?
C3 H3A 0.9500 . ?
C4 C5 1.359(14) . ?
C4 H4A 0.9500 . ?
C5 C6 1.399(13) . ?
C5 H5A 0.9500 . ?
C6 C7 1.396(10) . ?
C6 H6A 0.9500 . ?
C7 C8 1.494(10) . ?
C8 C13 1.390(9) . ?
C8 C9 1.383(11) . ?
C9 C10 1.379(11) . ?
C9 H9A 0.9500 . ?
C10 C11 1.389(10) . ?
C10 H10A 0.9500 . ?
C11 C12 1.366(10) . ?
C11 C14 1.516(11) . ?
C12 C13 1.387(10) . ?
C12 H12A 0.9500 . ?
C13 H13A 0.9500 . ?
C14 N5 1.458(6) . ?
C14 H14A 0.9900 . ?
C14 H14B 0.9900 . ?
N5 C15 1.383(9) . ?
N5 C17' 1.388(8) . ?
N5 C15' 1.390(9) . ?
N5 C17 1.424(8) . ?
O1 C15 1.224(9) . ?
N6 C17 1.284(9) . ?
N6 C16 1.508(9) . ?
C15 C16 1.499(9) . ?
C16 C18 1.563(9) . ?
C16 C21 1.566(8) . ?
C17 C22 1.560(9) . ?
C18 C19 1.541(8) . ?
C18 H18A 0.9900 . ?
C18 H18B 0.9900 . ?
C19 C20 1.545(8) . ?
C19 H19A 0.9900 . ?
C19 H19B 0.9900 . ?
C20 C21 1.537(8) . ?
C20 H20A 0.9900 . ?
C20 H20B 0.9900 . ?
C21 H21A 0.9900 . ?
C21 H21B 0.9900 . ?
C22 C23 1.533(10) . ?
C22 H22A 0.9900 . ?
C22 H22B 0.9900 . ?
C23 C24 1.530(10) . ?
C23 H23A 0.9900 . ?
C23 H23B 0.9900 . ?
C24 C25 1.548(10) . ?
C24 H24A 0.9900 . ?
C24 H24B 0.9900 . ?
C25 H25A 0.9800 . ?
C25 H25B 0.9800 . ?
C25 H25C 0.9800 . ?
O1' C15' 1.236(9) . ?
N6' C17' 1.299(9) . ?
N6' C16' 1.455(9) . ?
C15' C16' 1.500(9) . ?
C16' C21' 1.555(8) . ?
C16' C18' 1.555(9) . ?
C17' C22' 1.530(10) . ?
C18' C19' 1.558(9) . ?
C18' H18C 0.9900 . ?
C18' H18D 0.9900 . ?
C19' C20' 1.558(9) . ?
C19' H19C 0.9900 . ?
C19' H19D 0.9900 . ?
C20' C21' 1.545(8) . ?
C20' H20C 0.9900 . ?
C20' H20D 0.9900 . ?
C21' H21C 0.9900 . ?
C21' H21D 0.9900 . ?
C22' C23' 1.525(10) . ?
C22' H22C 0.9900 . ?
C22' H22D 0.9900 . ?
C23' C24' 1.541(10) . ?
C23' H23C 0.9900 . ?
C23' H23D 0.9900 . ?
C24' C25' 1.541(10) . ?
C24' H24C 0.9900 . ?
C24' H24D 0.9900 . ?
C25' H25D 0.9800 . ?
C25' H25E 0.9800 . ?
C25' H25F 0.9800 . ?
C26 C27 1.477(7) . ?
C27 C28 1.395(7) . ?
C27 C32 1.404(7) . ?
C28 C29 1.384(8) . ?
C28 H28A 0.9500 . ?
C29 C30 1.385(8) . ?
C29 H29A 0.9500 . ?
C30 C31 1.383(8) . ?
C30 H30A 0.9500 . ?
C31 C32 1.405(7) . ?
C31 H31A 0.9500 . ?
C32 C33 1.495(7) . ?
C33 C38 1.383(7) . ?
C33 C34 1.402(7) . ?
C34 C35 1.380(8) . ?
C34 H34A 0.9500 . ?
C35 C36 1.386(8) . ?
C35 H35A 0.9500 . ?
C36 C37 1.384(8) . ?
C36 C39 1.510(8) . ?
C37 C38 1.387(8) . ?
C37 H37A 0.9500 . ?
C38 H38A 0.9500 . ?
C39 H39A 0.9900 . ?
C39 H39B 0.9900 . ?
C40 C41 1.511(7) . ?
C41 C46 1.540(5) . ?
C41 C43 1.547(6) . ?
C42 C47 1.490(8) . ?
C43 C44 1.507(7) . ?
C43 C44' 1.550(9) . ?
C43 H43A 0.9599 . ?
C43 H43B 0.9601 . ?
C43 H43C 0.9599 . ?
C43 H43D 0.9600 . ?
C44 C45 1.542(9) . ?
C44 H43C 1.2882 . ?
C44 H44A 0.9900 . ?
C44 H44B 0.9900 . ?
C45 C46 1.552(8) . ?
C45 H45A 0.9900 . ?
C45 H45B 0.9900 . ?
C44' C45' 1.539(10) . ?
C44' H43B 1.4449 . ?
C44' H44C 0.9900 . ?
C44' H44D 0.9900 . ?
C45' C46 1.535(10) . ?
C45' H45C 0.9900 . ?
C45' H45D 0.9900 . ?
C46 H46A 0.9602 . ?
C46 H46B 0.9598 . ?
C46 H46C 0.9601 . ?
C46 H46D 0.9597 . ?
C47 C48 1.554(10) . ?
C47 H47A 0.9900 . ?
C47 H47B 0.9900 . ?
C48 C49' 1.544(10) . ?
C48 C49 1.542(9) . ?
C48 H48A 0.9598 . ?
C48 H48B 0.9599 . ?
C48 H48C 0.9597 . ?
C48 H48D 0.9599 . ?
C49 C50 1.537(10) . ?
C49 H49A 0.9900 . ?
C49 H49B 0.9900 . ?
C50 H50A 0.9800 . ?
C50 H50B 0.9800 . ?
C50 H50C 0.9800 . ?
C49' C50' 1.538(10) . ?
C49' H49C 0.9900 . ?
C49' H49D 0.9900 . ?
C50' H50D 0.9800 . ?
C50' H50E 0.9800 . ?
C50' H50F 0.9800 . ?
C51 O3 1.33(2) . ?
O4 C52 1.452(10) . ?

loop_
_geom_torsion_atom_site_label_1
_geom_torsion_atom_site_label_2
_geom_torsion_atom_site_label_3
_geom_torsion_atom_site_label_4
_geom_torsion
_geom_torsion_site_symmetry_1
_geom_torsion_site_symmetry_2
_geom_torsion_site_symmetry_3
_geom_torsion_site_symmetry_4
_geom_torsion_publ_flag
N12 Ag2 N1 N2 -116.5(4) . . . . ?
N9 Ag2 N1 N2 35.4(4) 6_665 . . . ?
N12 Ag2 N1 C1 65.6(6) . . . . ?
N9 Ag2 N1 C1 -142.5(5) 6_665 . . . ?
C1 N1 N2 N3 0.3(6) . . . . ?
Ag2 N1 N2 N3 -178.2(4) . . . . ?
C1 N1 N2 Ag1 179.7(4) . . . . ?
Ag2 N1 N2 Ag1 1.3(6) . . . . ?
N7 Ag1 N2 N3 -46.1(5) 16_756 . . . ?
N10 Ag1 N2 N3 140.0(4) 6_665 . . . ?
N7 Ag1 N2 N1 134.5(4) 16_756 . . . ?
N10 Ag1 N2 N1 -39.4(4) 6_665 . . . ?
N1 N2 N3 N4 -0.6(6) . . . . ?
Ag1 N2 N3 N4 179.9(4) . . . . ?
N2 N3 N4 C1 0.7(6) . . . . ?
C26 N7 N8 N9 0.2(6) . . . . ?
Ag1 N7 N8 N9 173.9(3) 16_756 . . . ?
N7 N8 N9 N10 -0.2(6) . . . . ?
N7 N8 N9 Ag2 -177.4(3) . . . 8_644 ?
N8 N9 N10 C26 0.1(6) . . . . ?
Ag2 N9 N10 C26 177.5(3) 8_644 . . . ?
N8 N9 N10 Ag1 -178.3(3) . . . 8_644 ?
Ag2 N9 N10 Ag1 -1.0(5) 8_644 . . 8_644 ?
N1 Ag2 N12 C42 -58.1(6) . . . . ?
N9 Ag2 N12 C42 151.4(5) 6_665 . . . ?
N1 Ag2 N12 C41 115.4(4) . . . . ?
N9 Ag2 N12 C41 -35.1(4) 6_665 . . . ?
N2 N1 C1 N4 0.2(6) . . . . ?
Ag2 N1 C1 N4 178.3(4) . . . . ?
N2 N1 C1 C2 179.1(5) . . . . ?
Ag2 N1 C1 C2 -2.7(9) . . . . ?
N3 N4 C1 N1 -0.6(6) . . . . ?
N3 N4 C1 C2 -179.5(5) . . . . ?
N1 C1 C2 C3 -125.7(7) . . . . ?
N4 C1 C2 C3 53.1(9) . . . . ?
N1 C1 C2 C7 51.9(9) . . . . ?
N4 C1 C2 C7 -129.3(7) . . . . ?
C7 C2 C3 C4 -0.8(10) . . . . ?
C1 C2 C3 C4 176.9(7) . . . . ?
C2 C3 C4 C5 1.5(12) . . . . ?
C3 C4 C5 C6 -0.8(14) . . . . ?
C4 C5 C6 C7 -0.5(14) . . . . ?
C5 C6 C7 C2 1.2(12) . . . . ?
C5 C6 C7 C8 -177.9(7) . . . . ?
C3 C2 C7 C6 -0.6(10) . . . . ?
C1 C2 C7 C6 -178.2(6) . . . . ?
C3 C2 C7 C8 178.5(6) . . . . ?
C1 C2 C7 C8 0.8(10) . . . . ?
C6 C7 C8 C13 -124.4(8) . . . . ?
C2 C7 C8 C13 56.5(9) . . . . ?
C6 C7 C8 C9 55.8(9) . . . . ?
C2 C7 C8 C9 -123.3(8) . . . . ?
C13 C8 C9 C10 -0.8(11) . . . . ?
C7 C8 C9 C10 179.0(7) . . . . ?
C8 C9 C10 C11 0.8(13) . . . . ?
C9 C10 C11 C12 0.4(13) . . . . ?
C9 C10 C11 C14 -176.2(9) . . . . ?
C10 C11 C12 C13 -1.6(12) . . . . ?
C14 C11 C12 C13 174.8(8) . . . . ?
C9 C8 C13 C12 -0.4(10) . . . . ?
C7 C8 C13 C12 179.8(6) . . . . ?
C11 C12 C13 C8 1.6(11) . . . . ?
C12 C11 C14 N5 40.1(13) . . . . ?
C10 C11 C14 N5 -143.5(8) . . . . ?
C11 C14 N5 C15 -110.9(13) . . . . ?
C11 C14 N5 C17' 88.4(10) . . . . ?
C11 C14 N5 C15' -107.0(18) . . . . ?
C11 C14 N5 C17 49.1(13) . . . . ?
C17' N5 C15 O1 147.1(15) . . . . ?
C15' N5 C15 O1 177(8) . . . . ?
C17 N5 C15 O1 -176.8(16) . . . . ?
C14 N5 C15 O1 -13(2) . . . . ?
C17' N5 C15 C16 -28.3(18) . . . . ?
C15' N5 C15 C16 2(5) . . . . ?
C17 N5 C15 C16 7.9(16) . . . . ?
C14 N5 C15 C16 172.0(9) . . . . ?
O1 C15 C16 N6 -175(2) . . . . ?
N5 C15 C16 N6 -0.9(16) . . . . ?
O1 C15 C16 C18 62(3) . . . . ?
N5 C15 C16 C18 -124.1(12) . . . . ?
O1 C15 C16 C21 -52(3) . . . . ?
N5 C15 C16 C21 122.0(12) . . . . ?
C17 N6 C16 C15 -7.0(14) . . . . ?
C17 N6 C16 C18 110.7(9) . . . . ?
C17 N6 C16 C21 -129.4(9) . . . . ?
C16 N6 C17 N5 12.2(11) . . . . ?
C16 N6 C17 C22 -167.6(11) . . . . ?
C15 N5 C17 N6 -13.7(13) . . . . ?
C17' N5 C17 N6 105.0(11) . . . . ?
C15' N5 C17 N6 -11.8(13) . . . . ?
C14 N5 C17 N6 -174.6(9) . . . . ?
C15 N5 C17 C22 166.2(13) . . . . ?
C17' N5 C17 C22 -75.1(12) . . . . ?
C15' N5 C17 C22 168.0(13) . . . . ?
C14 N5 C17 C22 5.3(9) . . . . ?
C15 C16 C18 C19 -145.7(12) . . . . ?
N6 C16 C18 C19 96.9(13) . . . . ?
C21 C16 C18 C19 -27.2(15) . . . . ?
C16 C18 C19 C20 21.8(18) . . . . ?
C18 C19 C20 C21 -7.7(19) . . . . ?
C19 C20 C21 C16 -9.4(18) . . . . ?
C15 C16 C21 C20 137.5(12) . . . . ?
N6 C16 C21 C20 -103.2(13) . . . . ?
C18 C16 C21 C20 22.5(15) . . . . ?
N6 C17 C22 C23 -13.2(18) . . . . ?
N5 C17 C22 C23 166.9(18) . . . . ?
C17 C22 C23 C24 -62(3) . . . . ?
C22 C23 C24 C25 136(4) . . . . ?
C15 N5 C15' O1' 20(4) . . . . ?
C17' N5 C15' O1' 173(2) . . . . ?
C17 N5 C15' O1' -155(2) . . . . ?
C14 N5 C15' O1' 8(4) . . . . ?
C15 N5 C15' C16' -165(7) . . . . ?
C17' N5 C15' C16' -11.3(18) . . . . ?
C17 N5 C15' C16' 20.7(15) . . . . ?
C14 N5 C15' C16' -177.1(9) . . . . ?
C17' N6' C16' C15' -12.2(15) . . . . ?
C17' N6' C16' C21' -132.4(9) . . . . ?
C17' N6' C16' C18' 109.9(10) . . . . ?
O1' C15' C16' N6' -170(2) . . . . ?
N5 C15' C16' N6' 14.5(19) . . . . ?
O1' C15' C16' C21' -54(3) . . . . ?
N5 C15' C16' C21' 130.6(13) . . . . ?
O1' C15' C16' C18' 65(3) . . . . ?
N5 C15' C16' C18' -110.1(14) . . . . ?
C16' N6' C17' N5 5.4(12) . . . . ?
C16' N6' C17' C22' -174.6(12) . . . . ?
C15 N5 C17' N6' 13.0(14) . . . . ?
C15' N5 C17' N6' 4.1(15) . . . . ?
C17 N5 C17' N6' -64.9(11) . . . . ?
C14 N5 C17' N6' 172.5(8) . . . . ?
C15 N5 C17' C22' -166.9(15) . . . . ?
C15' N5 C17' C22' -175.8(15) . . . . ?
C17 N5 C17' C22' 115.2(11) . . . . ?
C14 N5 C17' C22' -7.5(9) . . . . ?
N6' C16' C18' C19' 138.4(12) . . . . ?
C15' C16' C18' C19' -101.4(13) . . . . ?
C21' C16' C18' C19' 21.2(16) . . . . ?
C16' C18' C19' C20' -31.0(16) . . . . ?
C18' C19' C20' C21' 29.2(17) . . . . ?
C19' C20' C21' C16' -16.2(17) . . . . ?
N6' C16' C21' C20' -125.6(13) . . . . ?
C15' C16' C21' C20' 117.9(14) . . . . ?
C18' C16' C21' C20' -3.2(17) . . . . ?
N6' C17' C22' C23' -1(3) . . . . ?
N5 C17' C22' C23' 179(2) . . . . ?
C17' C22' C23' C24' -170(2) . . . . ?
C22' C23' C24' C25' 37(5) . . . . ?
N9 N10 C26 N7 0.0(6) . . . . ?
Ag1 N10 C26 N7 178.2(3) 8_644 . . . ?
N9 N10 C26 C27 178.3(5) . . . . ?
Ag1 N10 C26 C27 -3.5(8) 8_644 . . . ?
N8 N7 C26 N10 -0.1(6) . . . . ?
Ag1 N7 C26 N10 -172.8(3) 16_756 . . . ?
N8 N7 C26 C27 -178.5(5) . . . . ?
Ag1 N7 C26 C27 8.9(7) 16_756 . . . ?
N10 C26 C27 C28 -132.1(5) . . . . ?
N7 C26 C27 C28 46.1(7) . . . . ?
N10 C26 C27 C32 46.8(7) . . . . ?
N7 C26 C27 C32 -135.1(5) . . . . ?
C32 C27 C28 C29 -0.8(8) . . . . ?
C26 C27 C28 C29 178.1(5) . . . . ?
C27 C28 C29 C30 -0.4(8) . . . . ?
C28 C29 C30 C31 0.2(8) . . . . ?
C29 C30 C31 C32 1.1(8) . . . . ?
C30 C31 C32 C27 -2.3(8) . . . . ?
C30 C31 C32 C33 175.0(5) . . . . ?
C28 C27 C32 C31 2.1(7) . . . . ?
C26 C27 C32 C31 -176.7(5) . . . . ?
C28 C27 C32 C33 -175.1(5) . . . . ?
C26 C27 C32 C33 6.0(7) . . . . ?
C31 C32 C33 C38 58.5(7) . . . . ?
C27 C32 C33 C38 -124.3(6) . . . . ?
C31 C32 C33 C34 -120.9(6) . . . . ?
C27 C32 C33 C34 56.3(7) . . . . ?
C38 C33 C34 C35 1.1(8) . . . . ?
C32 C33 C34 C35 -179.6(5) . . . . ?
C33 C34 C35 C36 0.7(9) . . . . ?
C34 C35 C36 C37 -0.8(8) . . . . ?
C34 C35 C36 C39 177.2(5) . . . . ?
C35 C36 C37 C38 -0.7(8) . . . . ?
C39 C36 C37 C38 -178.8(5) . . . . ?
C34 C33 C38 C37 -2.6(8) . . . . ?
C32 C33 C38 C37 178.0(5) . . . . ?
C36 C37 C38 C33 2.5(8) . . . . ?
C40 N11 C39 C36 -92.5(7) . . . . ?
C42 N11 C39 C36 79.5(7) . . . . ?
C37 C36 C39 N11 -114.2(6) . . . . ?
C35 C36 C39 N11 67.8(7) . . . . ?
C42 N11 C40 O2 -178.4(6) . . . . ?
C39 N11 C40 O2 -5.0(9) . . . . ?
C42 N11 C40 C41 -0.2(6) . . . . ?
C39 N11 C40 C41 173.2(5) . . . . ?
C42 N12 C41 C40 -2.1(6) . . . . ?
Ag2 N12 C41 C40 -176.9(3) . . . . ?
C42 N12 C41 C46 -126.1(5) . . . . ?
Ag2 N12 C41 C46 59.1(6) . . . . ?
C42 N12 C41 C43 115.4(5) . . . . ?
Ag2 N12 C41 C43 -59.5(5) . . . . ?
O2 C40 C41 N12 179.4(6) . . . . ?
N11 C40 C41 N12 1.3(5) . . . . ?
O2 C40 C41 C46 -56.9(8) . . . . ?
N11 C40 C41 C46 125.0(5) . . . . ?
O2 C40 C41 C43 61.0(8) . . . . ?
N11 C40 C41 C43 -117.1(5) . . . . ?
C41 N12 C42 N11 2.1(6) . . . . ?
Ag2 N12 C42 N11 176.1(4) . . . . ?
C41 N12 C42 C47 -179.8(6) . . . . ?
Ag2 N12 C42 C47 -5.8(9) . . . . ?
C40 N11 C42 N12 -1.2(7) . . . . ?
C39 N11 C42 N12 -174.1(5) . . . . ?
C40 N11 C42 C47 -179.4(5) . . . . ?
C39 N11 C42 C47 7.7(9) . . . . ?
N12 C41 C43 C44 93.2(6) . . . . ?
C40 C41 C43 C44 -153.1(6) . . . . ?
C46 C41 C43 C44 -30.1(7) . . . . ?
N12 C41 C43 C44' 148.3(8) . . . . ?
C40 C41 C43 C44' -97.9(9) . . . . ?
C46 C41 C43 C44' 25.1(9) . . . . ?
C41 C43 C44 C45 38.6(9) . . . . ?
C44' C43 C44 C45 -44.3(12) . . . . ?
C43 C44 C45 C46 -35.6(12) . . . . ?
C44 C43 C44' C45' 68.7(19) . . . . ?
C41 C43 C44' C45' -41(2) . . . . ?
C43 C44' C45' C46 36(3) . . . . ?
C44' C45' C46 C41 -15(3) . . . . ?
C44' C45' C46 C45 -57(3) . . . . ?
N12 C41 C46 C45' -128.8(18) . . . . ?
C40 C41 C46 C45' 113.1(18) . . . . ?
C43 C41 C46 C45' -7.2(19) . . . . ?
N12 C41 C46 C45 -115.7(8) . . . . ?
C40 C41 C46 C45 126.1(8) . . . . ?
C43 C41 C46 C45 5.9(8) . . . . ?
C44 C45 C46 C45' 161(5) . . . . ?
C44 C45 C46 C41 19.3(12) . . . . ?
N12 C42 C47 C48 -107.4(7) . . . . ?
N11 C42 C47 C48 70.5(7) . . . . ?
C42 C47 C48 C49' -150(2) . . . . ?
C42 C47 C48 C49 179.6(8) . . . . ?
C49' C48 C49 C50 -47(3) . . . . ?
C47 C48 C49 C50 59.6(17) . . . . ?
C49 C48 C49' C50' -85(5) . . . . ?
C47 C48 C49' C50' -171(3) . . . . ?
